data_7247247
loop_
_publ_author_name
'Li, Wen-Ze'
'Li, Jing'
'Zhao, Hong-Tian'
'Zhang, Xiao-Sa'
'Liu, Yu'
'Liu, Zhi-Tong'
'Fu, Hong-Xin'
'Luan, Jian'

_publ_section_title
;
 Fabrication of two 2D Cu-based coordination polymers via a secondary
 ligand adjustment and a derived Cu/Cu2O heterojunction for an enhanced
 dye removal capacity
;
_journal_issue 37
_journal_name_full CrystEngComm
_journal_page_first 5351
_journal_page_last 5361
_journal_paper_doi 10.1039/D3CE00684K
_journal_volume 25
_journal_year 2023
_chemical_formula_sum 'C20 H14 Cu N4 O6'
_chemical_formula_weight 469.89
_space_group_IT_number 14
_space_group_name_Hall '-P 2ybc'
_space_group_name_H-M_alt 'P 1 21/c 1'
_symmetry_cell_setting monoclinic
_symmetry_space_group_name_H-M 'P 1 21/c 1'
_atom_sites_solution_hydrogens geom
_atom_sites_solution_primary direct
_atom_sites_solution_secondary difmap
_audit_creation_method SHELXL-97
_audit_update_record
;
2022-11-17 deposited with the CCDC.	2023-08-21 downloaded from the CCDC.
;
_cell_angle_alpha 90.00
_cell_angle_beta 93.082(4)
_cell_angle_gamma 90.00
_cell_formula_units_Z 4
_cell_length_a 9.7910(15)
_cell_length_b 6.3116(10)
_cell_length_c 28.379(4)
_cell_measurement_reflns_used 18462
_cell_measurement_temperature 296(2)
_cell_measurement_theta_max 28.35
_cell_measurement_theta_min 1.44
_cell_volume 1751.2(5)
_computing_cell_refinement 'SMART (Bruker, 2001)'
_computing_data_collection 'SMART (Bruker, 2001)'
_computing_data_reduction 'SAINT+ (Bruker, 1999)'
_computing_molecular_graphics 'PLATON (Spek, 2003)'
_computing_publication_material 'SHELXTL (1998)'
_computing_structure_refinement 'SHELXL-97 (Sheldrick, 2008)'
_computing_structure_solution 'SHELXS-97 (Sheldrick, 2008)'
_diffrn_ambient_temperature 296(2)
_diffrn_measured_fraction_theta_full 0.999
_diffrn_measured_fraction_theta_max 0.999
_diffrn_measurement_device_type 'CCD area detector'
_diffrn_measurement_method 'phi and omega scans'
_diffrn_radiation_monochromator graphite
_diffrn_radiation_source 'fine-focus sealed tube'
_diffrn_radiation_type MoK\a
_diffrn_radiation_wavelength 0.71073
_diffrn_reflns_av_R_equivalents 0.1119
_diffrn_reflns_av_sigmaI/netI 0.1353
_diffrn_reflns_limit_h_max 13
_diffrn_reflns_limit_h_min -13
_diffrn_reflns_limit_k_max 8
_diffrn_reflns_limit_k_min -8
_diffrn_reflns_limit_l_max 21
_diffrn_reflns_limit_l_min -37
_diffrn_reflns_number 12482
_diffrn_reflns_theta_full 28.35
_diffrn_reflns_theta_max 28.35
_diffrn_reflns_theta_min 1.44
_exptl_absorpt_coefficient_mu 1.300
_exptl_absorpt_correction_T_max 0.867
_exptl_absorpt_correction_T_min 0.845
_exptl_absorpt_correction_type multi-scan
_exptl_absorpt_process_details SADABS
_exptl_crystal_colour BLUE
_exptl_crystal_density_diffrn 1.782
_exptl_crystal_density_method 'not measured'
_exptl_crystal_description BLOCK
_exptl_crystal_F_000 956
_exptl_crystal_size_max 0.13
_exptl_crystal_size_mid 0.12
_exptl_crystal_size_min 0.11
_refine_diff_density_max 0.488
_refine_diff_density_min -0.818
_refine_diff_density_rms 0.115
_refine_ls_extinction_method none
_refine_ls_goodness_of_fit_ref 1.000
_refine_ls_hydrogen_treatment constr
_refine_ls_matrix_type full
_refine_ls_number_parameters 280
_refine_ls_number_reflns 4388
_refine_ls_number_restraints 0
_refine_ls_restrained_S_all 1.000
_refine_ls_R_factor_all 0.1349
_refine_ls_R_factor_gt 0.0608
_refine_ls_shift/su_max 0.001
_refine_ls_shift/su_mean 0.000
_refine_ls_structure_factor_coef Fsqd
_refine_ls_weighting_details 'calc w=1/[\s^2^(Fo^2^)+(0.0331P)^2^+0.0000P] where P=(Fo^2^+2Fc^2^)/3'
_refine_ls_weighting_scheme calc
_refine_ls_wR_factor_gt 0.0992
_refine_ls_wR_factor_ref 0.1214
_reflns_number_gt 2369
_reflns_number_total 4388
_reflns_threshold_expression >2sigma(I)
_cod_data_source_file d3ce00684k2.cif
_cod_data_source_block Cu-CP-2
_cod_depositor_comments
;
The following automatic conversions were performed:

data item '_symmetry_cell_setting' value 'Monoclinic' was changed to
'monoclinic' in accordance with the
/home/data/users/saulius/crontab/automatic-downloads/rss-feeds/RSC/lib/dictionaries/cif_core.dic
dictionary named 'cif_core.dic' version 2.4.2 last updated on
2011-04-26.

Automatic conversion script
Id: cif_fix_values 8170 2020-07-09 18:12:32Z antanas 

 Adding full bibliography for 7247246--7247247.cif.
;
_cod_original_sg_symbol_H-M 'P 21/c'
_cod_database_code 7247247

loop_
_symmetry_equiv_pos_as_xyz
'x, y, z'
'-x, y+1/2, -z+1/2'
'-x, -y, -z'
'x, -y-1/2, z-1/2'

loop_
_atom_site_label
_atom_site_type_symbol
_atom_site_fract_x
_atom_site_fract_y
_atom_site_fract_z
_atom_site_U_iso_or_equiv
_atom_site_adp_type
_atom_site_occupancy
_atom_site_symmetry_multiplicity
_atom_site_calc_flag
_atom_site_refinement_flags
_atom_site_disorder_assembly
_atom_site_disorder_group
Cu1 Cu 0.17885(5) 0.27007(9) 0.29382(2) 0.02206(17) Uani 1 1 d . . .
O1 O -0.0124(3) 0.3389(5) 0.27641(11) 0.0266(8) Uani 1 1 d . . .
C1 C 0.4675(5) 0.3855(8) 0.29012(16) 0.0289(12) Uani 1 1 d . . .
H1A H 0.4315 0.5055 0.2750 0.035 Uiso 1 1 calc R . .
N1 N 0.3812(3) 0.2350(6) 0.30443(12) 0.0216(8) Uani 1 1 d . . .
O2 O -0.1460(3) 0.4013(5) 0.21131(11) 0.0272(8) Uani 1 1 d . . .
C2 C 0.6065(4) 0.3673(7) 0.29712(16) 0.0247(11) Uani 1 1 d . . .
H2A H 0.6640 0.4704 0.2857 0.030 Uiso 1 1 calc R . .
N2 N 0.8452(4) -1.3084(6) 0.63699(13) 0.0239(9) Uani 1 1 d . . .
N3 N 0.6240(3) -0.1351(5) 0.36311(13) 0.0214(9) Uani 1 1 d . . .
H3B H 0.7042 -0.1793 0.3571 0.026 Uiso 1 1 calc R . .
O3 O 0.2053(3) 0.3047(5) 0.22740(11) 0.0270(8) Uani 1 1 d . . .
C3 C 0.6599(4) 0.1952(6) 0.32122(15) 0.0191(10) Uani 1 1 d . . .
H3A H 0.7541 0.1806 0.3263 0.023 Uiso 1 1 calc R . .
O4 O 0.0866(3) 0.3553(5) 0.15960(11) 0.0289(8) Uani 1 1 d . . .
C4 C 0.5727(4) 0.0429(7) 0.33804(15) 0.0180(10) Uani 1 1 d . . .
N4 N 0.7542(4) -1.0332(6) 0.52737(13) 0.0243(9) Uani 1 1 d . . .
H4A H 0.6933 -0.9503 0.5380 0.029 Uiso 1 1 calc R . .
O5 O 0.4441(3) -0.1861(5) 0.40836(12) 0.0341(9) Uani 1 1 d . . .
C5 C 0.4337(4) 0.0651(7) 0.32719(16) 0.0229(11) Uani 1 1 d . . .
H5A H 0.3748 -0.0417 0.3360 0.027 Uiso 1 1 calc R . .
C6 C 0.5562(4) -0.2416(7) 0.39603(15) 0.0224(10) Uani 1 1 d . . .
O6 O 0.8811(3) -1.0999(5) 0.46435(12) 0.0350(9) Uani 1 1 d . . .
C7 C 0.6224(4) -0.4390(7) 0.41651(15) 0.0197(10) Uani 1 1 d . . .
C8 C 0.7539(4) -0.5038(7) 0.40783(16) 0.0229(11) Uani 1 1 d . . .
H8A H 0.8075 -0.4233 0.3885 0.027 Uiso 1 1 calc R . .
C9 C 0.8050(4) -0.6887(7) 0.42808(16) 0.0232(11) Uani 1 1 d . . .
H9A H 0.8914 -0.7357 0.4208 0.028 Uiso 1 1 calc R . .
C10 C 0.7300(4) -0.8051(7) 0.45896(15) 0.0199(10) Uani 1 1 d . . .
C11 C 0.5975(4) -0.7421(7) 0.46701(16) 0.0278(11) Uani 1 1 d . . .
H11A H 0.5446 -0.8202 0.4870 0.033 Uiso 1 1 calc R . .
C12 C 0.5447(4) -0.5616(7) 0.44491(17) 0.0273(12) Uani 1 1 d . . .
H12A H 0.4548 -0.5226 0.4494 0.033 Uiso 1 1 calc R . .
C13 C 0.7962(5) -0.9947(7) 0.48243(17) 0.0227(11) Uani 1 1 d . . .
C14 C 0.8036(4) -1.1979(7) 0.55702(15) 0.0192(10) Uani 1 1 d . . .
C15 C 0.8126(4) -1.1588(7) 0.60496(16) 0.0242(11) Uani 1 1 d . . .
H15A H 0.7952 -1.0223 0.6154 0.029 Uiso 1 1 calc R . .
C16 C 0.8819(4) -1.5477(7) 0.57392(16) 0.0250(11) Uani 1 1 d . . .
H16A H 0.9109 -1.6802 0.5641 0.030 Uiso 1 1 calc R . .
C17 C 0.8794(4) -1.4994(8) 0.62137(17) 0.0251(11) Uani 1 1 d . . .
H17A H 0.9025 -1.6045 0.6433 0.030 Uiso 1 1 calc R . .
C18 C 0.8405(4) -1.3953(7) 0.54135(17) 0.0247(11) Uani 1 1 d . . .
H18A H 0.8375 -1.4254 0.5092 0.030 Uiso 1 1 calc R . .
C19 C -0.0342(4) 0.3609(7) 0.23185(17) 0.0212(10) Uani 1 1 d . . .
C20 C 0.0942(5) 0.3381(7) 0.20245(16) 0.0194(10) Uani 1 1 d . . .

loop_
_atom_site_aniso_label
_atom_site_aniso_U_11
_atom_site_aniso_U_22
_atom_site_aniso_U_33
_atom_site_aniso_U_23
_atom_site_aniso_U_13
_atom_site_aniso_U_12
Cu1 0.0195(3) 0.0262(3) 0.0202(3) 0.0036(3) -0.0015(2) 0.0024(3)
O1 0.0217(17) 0.038(2) 0.0206(19) 0.0041(15) 0.0041(14) 0.0067(14)
C1 0.032(3) 0.029(3) 0.026(3) 0.006(2) -0.004(2) 0.002(2)
N1 0.0236(19) 0.024(2) 0.0169(19) 0.0052(19) -0.0043(16) -0.0004(18)
O2 0.0185(17) 0.0322(19) 0.030(2) 0.0002(16) -0.0060(15) 0.0026(14)
C2 0.024(3) 0.025(3) 0.026(3) 0.004(2) 0.001(2) -0.004(2)
N2 0.024(2) 0.024(2) 0.023(2) 0.0037(18) -0.0048(17) 0.0014(17)
N3 0.0147(19) 0.022(2) 0.028(2) 0.0099(18) 0.0054(17) 0.0047(16)
O3 0.0208(17) 0.038(2) 0.0219(18) 0.0049(16) -0.0006(14) 0.0068(14)
C3 0.015(2) 0.020(2) 0.022(2) 0.001(2) 0.0019(19) -0.0026(18)
O4 0.0280(19) 0.039(2) 0.0190(19) -0.0019(16) -0.0009(15) -0.0058(15)
C4 0.021(2) 0.017(2) 0.016(2) 0.0002(19) 0.0012(19) 0.0058(19)
N4 0.028(2) 0.026(2) 0.019(2) 0.0015(18) 0.0026(18) 0.0137(18)
O5 0.0303(19) 0.035(2) 0.039(2) 0.0160(17) 0.0166(16) 0.0157(15)
C5 0.021(2) 0.026(3) 0.022(3) 0.005(2) -0.001(2) -0.001(2)
C6 0.020(2) 0.024(3) 0.023(2) 0.000(2) 0.0009(19) 0.001(2)
O6 0.045(2) 0.030(2) 0.031(2) 0.0034(17) 0.0123(17) 0.0149(17)
C7 0.019(2) 0.019(2) 0.022(3) 0.002(2) 0.003(2) 0.0039(19)
C8 0.022(2) 0.024(3) 0.023(3) 0.006(2) 0.003(2) -0.001(2)
C9 0.015(2) 0.028(3) 0.026(3) 0.002(2) 0.003(2) 0.0032(19)
C10 0.025(2) 0.019(2) 0.016(2) 0.0018(19) -0.0042(19) 0.0025(19)
C11 0.028(2) 0.024(3) 0.031(3) 0.009(2) 0.006(2) -0.001(2)
C12 0.015(2) 0.027(3) 0.039(3) 0.009(2) 0.006(2) 0.005(2)
C13 0.023(3) 0.022(3) 0.022(3) 0.003(2) 0.001(2) -0.001(2)
C14 0.017(2) 0.021(2) 0.020(2) 0.006(2) -0.0011(19) 0.0010(18)
C15 0.030(3) 0.020(2) 0.023(3) -0.001(2) 0.000(2) 0.003(2)
C16 0.032(3) 0.017(2) 0.027(3) -0.006(2) 0.000(2) 0.003(2)
C17 0.023(3) 0.026(3) 0.026(3) 0.005(2) -0.001(2) 0.001(2)
C18 0.028(3) 0.022(3) 0.023(3) -0.003(2) 0.000(2) -0.002(2)
C19 0.023(3) 0.013(2) 0.027(3) 0.001(2) 0.003(2) 0.0036(18)
C20 0.024(3) 0.015(2) 0.020(3) 0.0012(19) 0.006(2) -0.0043(18)

loop_
_atom_type_symbol
_atom_type_description
_atom_type_scat_dispersion_real
_atom_type_scat_dispersion_imag
_atom_type_scat_source
C C 0.0033 0.0016 'International Tables Vol C Tables 4.2.6.8 and 6.1.1.4'
H H 0.0000 0.0000 'International Tables Vol C Tables 4.2.6.8 and 6.1.1.4'
N N 0.0061 0.0033 'International Tables Vol C Tables 4.2.6.8 and 6.1.1.4'
O O 0.0106 0.0060 'International Tables Vol C Tables 4.2.6.8 and 6.1.1.4'
Cu Cu 0.3201 1.2651 'International Tables Vol C Tables 4.2.6.8 and 6.1.1.4'

loop_
_geom_angle_atom_site_label_1
_geom_angle_atom_site_label_2
_geom_angle_atom_site_label_3
_geom_angle
_geom_angle_site_symmetry_1
_geom_angle_site_symmetry_3
_geom_angle_publ_flag
O3 Cu1 O1 84.54(13) . . ?
O3 Cu1 N1 88.61(13) . . ?
O1 Cu1 N1 171.05(14) . . ?
O3 Cu1 N2 166.52(14) . 3_646 ?
O1 Cu1 N2 93.40(14) . 3_646 ?
N1 Cu1 N2 91.92(14) . 3_646 ?
O3 Cu1 O2 94.41(12) . 2_545 ?
O1 Cu1 O2 94.47(12) . 2_545 ?
N1 Cu1 O2 91.78(13) . 2_545 ?
N2 Cu1 O2 99.04(13) 3_646 2_545 ?
C19 O1 Cu1 112.3(3) . . ?
N1 C1 C2 122.1(4) . . ?
C5 N1 C1 118.6(4) . . ?
C5 N1 Cu1 120.8(3) . . ?
C1 N1 Cu1 120.6(3) . . ?
C19 O2 Cu1 110.3(3) . 2 ?
C1 C2 C3 119.2(4) . . ?
C17 N2 C15 117.9(4) . . ?
C17 N2 Cu1 118.7(3) . 3_646 ?
C15 N2 Cu1 122.9(3) . 3_646 ?
C6 N3 C4 124.8(4) . . ?
C20 O3 Cu1 113.8(3) . . ?
C2 C3 C4 119.6(4) . . ?
C5 C4 C3 118.0(4) . . ?
C5 C4 N3 120.8(4) . . ?
C3 C4 N3 121.1(4) . . ?
C13 N4 C14 124.9(4) . . ?
N1 C5 C4 122.3(4) . . ?
O5 C6 N3 122.5(4) . . ?
O5 C6 C7 120.1(4) . . ?
N3 C6 C7 117.4(4) . . ?
C12 C7 C8 119.1(4) . . ?
C12 C7 C6 116.8(4) . . ?
C8 C7 C6 124.0(4) . . ?
C9 C8 C7 119.6(4) . . ?
C8 C9 C10 121.3(4) . . ?
C9 C10 C11 119.0(4) . . ?
C9 C10 C13 118.3(4) . . ?
C11 C10 C13 122.7(4) . . ?
C12 C11 C10 119.3(4) . . ?
C7 C12 C11 121.5(4) . . ?
O6 C13 N4 123.0(4) . . ?
O6 C13 C10 123.0(4) . . ?
N4 C13 C10 114.0(4) . . ?
C18 C14 C15 118.4(4) . . ?
C18 C14 N4 124.2(4) . . ?
C15 C14 N4 117.3(4) . . ?
N2 C15 C14 122.9(4) . . ?
C18 C16 C17 118.6(4) . . ?
N2 C17 C16 122.8(4) . . ?
C14 C18 C16 119.1(4) . . ?
O2 C19 O1 125.7(4) . . ?
O2 C19 C20 119.1(4) . . ?
O1 C19 C20 115.1(4) . . ?
O4 C20 O3 124.8(4) . . ?
O4 C20 C19 121.3(4) . . ?
O3 C20 C19 113.9(4) . . ?

loop_
_geom_bond_atom_site_label_1
_geom_bond_atom_site_label_2
_geom_bond_distance
_geom_bond_site_symmetry_2
_geom_bond_publ_flag
Cu1 O3 1.929(3) . ?
Cu1 O1 1.959(3) . ?
Cu1 N1 2.000(3) . ?
Cu1 N2 2.005(4) 3_646 ?
Cu1 O2 2.353(3) 2_545 ?
O1 C19 1.279(5) . ?
C1 N1 1.348(6) . ?
C1 C2 1.370(6) . ?
N1 C5 1.340(5) . ?
O2 C19 1.238(5) . ?
O2 Cu1 2.353(3) 2 ?
C2 C3 1.373(6) . ?
N2 C17 1.333(6) . ?
N2 C15 1.338(5) . ?
N2 Cu1 2.005(4) 3_646 ?
N3 C6 1.353(5) . ?
N3 C4 1.408(5) . ?
O3 C20 1.282(5) . ?
C3 C4 1.387(6) . ?
O4 C20 1.219(5) . ?
C4 C5 1.386(5) . ?
N4 C13 1.382(6) . ?
N4 C14 1.407(5) . ?
O5 C6 1.221(5) . ?
C6 C7 1.506(6) . ?
O6 C13 1.201(5) . ?
C7 C12 1.376(6) . ?
C7 C8 1.386(6) . ?
C8 C9 1.383(6) . ?
C9 C10 1.384(6) . ?
C10 C11 1.388(6) . ?
C10 C13 1.500(6) . ?
C11 C12 1.387(6) . ?
C14 C18 1.378(6) . ?
C14 C15 1.381(6) . ?
C16 C18 1.380(6) . ?
C16 C17 1.382(6) . ?
C19 C20 1.553(6) . ?
